data_4334984
loop_
_publ_author_name
'Kanishka Biswas'
'In Chung'
'Jung-Hwan Song'
'Christos D. Malliakas'
'Arthur J. Freeman'
'Mercouri G. Kanatzidis'

_publ_contact_author_address
;
Northwestern University
Department of Chemistry
2145 Sheridan Rd.
Evanston, IL 60208
;
_publ_contact_author_email m-kanatzidis@northwestern.edu
_publ_contact_author_name 'Mercouri G. Kanatzidis'
_publ_section_title
;
 Semiconducting [(Bi4Te4Br2)(Al2Cl6-xBrx)]Cl2 and [Bi2Se2Br](AlCl4):
 Cationic Chalcogenide Frameworks from Lewis Acidic Ionic Liquids
;
_journal_name_full 'Inorganic Chemistry'
_journal_page_first 5657
_journal_page_last 5659
_journal_paper_doi 10.1021/ic400782c
_journal_volume 52
_journal_year 2013
_chemical_formula_sum 'Al Bi2 Br Cl4 Se2'
_chemical_formula_weight 824.57
_chemical_name_systematic
; 
 ? 
;
_space_group_IT_number 2
_symmetry_cell_setting triclinic
_symmetry_space_group_name_Hall '-P 1'
_symmetry_space_group_name_H-M 'P -1'
_atom_sites_solution_hydrogens none
_atom_sites_solution_primary direct
_atom_sites_solution_secondary difmap
_audit_creation_method SHELXL-97
_cell_angle_alpha 69.096(9)
_cell_angle_beta 73.458(10)
_cell_angle_gamma 72.469(9)
_cell_formula_units_Z 2
_cell_length_a 6.8705(9)
_cell_length_b 8.2425(10)
_cell_length_c 11.4800(15)
_cell_measurement_temperature 293(2)
_cell_volume 567.54(13)
_computing_cell_refinement X-Area
_computing_data_collection X-Area
_computing_data_reduction X-Area
_computing_structure_refinement 'SHELXL-97 (Sheldrick, 2008)'
_computing_structure_solution 'SHELXS-97 (Sheldrick, 2008)'
_diffrn_ambient_temperature 293(2)
_diffrn_measured_fraction_theta_full 0.981
_diffrn_measured_fraction_theta_max 0.981
_diffrn_radiation_type MoK\a
_diffrn_radiation_wavelength 0.71073
_diffrn_reflns_av_R_equivalents 0.0628
_diffrn_reflns_av_sigmaI/netI 0.0635
_diffrn_reflns_limit_h_max 9
_diffrn_reflns_limit_h_min -9
_diffrn_reflns_limit_k_max 9
_diffrn_reflns_limit_k_min -11
_diffrn_reflns_limit_l_max 15
_diffrn_reflns_limit_l_min -15
_diffrn_reflns_number 5472
_diffrn_reflns_theta_full 29.00
_diffrn_reflns_theta_max 29.00
_diffrn_reflns_theta_min 1.94
_exptl_absorpt_coefficient_mu 41.851
_exptl_absorpt_correction_T_max 0.1416
_exptl_absorpt_correction_T_min 0.0341
_exptl_absorpt_correction_type numerical
_exptl_crystal_colour black
_exptl_crystal_density_diffrn 4.825
_exptl_crystal_F_000 700
_exptl_crystal_size_max 0.310
_exptl_crystal_size_mid 0.026
_exptl_crystal_size_min 0.025
_refine_diff_density_max 2.964
_refine_diff_density_min -5.158
_refine_diff_density_rms 0.624
_refine_ls_extinction_expression Fc^*^=kFc[1+0.001xFc^2^\l^3^/sin(2\q)]^-1/4^
_refine_ls_extinction_method SHELXL
_refine_ls_goodness_of_fit_ref 1.024
_refine_ls_hydrogen_treatment none
_refine_ls_matrix_type full
_refine_ls_number_parameters 95
_refine_ls_number_reflns 2791
_refine_ls_number_restraints 0
_refine_ls_restrained_S_all 1.024
_refine_ls_R_factor_all 0.0738
_refine_ls_R_factor_gt 0.0589
_refine_ls_shift/su_max 0.000
_refine_ls_shift/su_mean 0.000
_refine_ls_structure_factor_coef Fsqd
_refine_ls_weighting_details 'calc w=1/[\s^2^(Fo^2^)+(0.1041P)^2^+0.0000P] where P=(Fo^2^+2Fc^2^)/3'
_refine_ls_weighting_scheme calc
_refine_ls_wR_factor_gt 0.1566
_refine_ls_wR_factor_ref 0.1679
_reflns_number_gt 2063
_reflns_number_total 2791
_reflns_threshold_expression >2sigma(I)
_cod_data_source_file ic400782c_si_002_1.cif
_cod_data_source_block Bi2Se2BrAlCl4
_cod_database_code 4334984

loop_
_symmetry_equiv_pos_as_xyz
'x, y, z'
'-x, -y, -z'

loop_
_atom_site_label
_atom_site_type_symbol
_atom_site_fract_x
_atom_site_fract_y
_atom_site_fract_z
_atom_site_U_iso_or_equiv
_atom_site_adp_type
_atom_site_occupancy
_atom_site_symmetry_multiplicity
_atom_site_calc_flag
_atom_site_refinement_flags
Bi1 Bi 0.27908(7) 0.61449(6) 0.12969(4) 0.0165(2) Uani 1 1 d .
Bi2 Bi 0.72181(7) 0.87903(6) -0.12291(4) 0.0166(2) Uani 1 1 d .
Br1 Br 1.0000 1.0000 0.0000 0.0190(4) Uani 1 2 d S
Br2 Br 1.0000 0.5000 0.0000 0.0182(4) Uani 1 2 d S
Se1 Se 0.43057(19) 0.70943(18) -0.13328(11) 0.0164(3) Uani 1 1 d .
Se2 Se 0.56257(19) 0.79076(18) 0.14147(12) 0.0162(3) Uani 1 1 d .
Al Al 0.1679(7) 0.2276(6) 0.4630(4) 0.0213(8) Uani 1 1 d .
Cl1 Cl -0.0601(5) 0.3498(4) 0.3383(3) 0.0169(6) Uani 1 1 d .
Cl2 Cl 0.0544(5) 0.1529(4) 0.6658(3) 0.0194(6) Uani 1 1 d .
Cl3 Cl 0.3564(5) 0.4246(4) 0.4140(3) 0.0175(6) Uani 1 1 d .
Cl4 Cl 0.6585(5) 1.0124(4) -0.4070(3) 0.0192(6) Uani 1 1 d .

loop_
_atom_site_aniso_label
_atom_site_aniso_U_11
_atom_site_aniso_U_22
_atom_site_aniso_U_33
_atom_site_aniso_U_23
_atom_site_aniso_U_13
_atom_site_aniso_U_12
Bi1 0.0155(3) 0.0141(3) 0.0211(3) -0.0061(2) -0.00494(19) -0.0027(2)
Bi2 0.0152(3) 0.0143(4) 0.0218(3) -0.0064(2) -0.00545(19) -0.0023(2)
Br1 0.0179(8) 0.0159(10) 0.0247(8) -0.0063(7) -0.0080(6) -0.0017(7)
Br2 0.0157(8) 0.0145(10) 0.0253(8) -0.0053(7) -0.0085(6) -0.0011(7)
Se1 0.0163(6) 0.0144(7) 0.0199(5) -0.0051(5) -0.0062(4) -0.0030(5)
Se2 0.0157(6) 0.0137(7) 0.0204(5) -0.0058(5) -0.0063(4) -0.0016(5)
Al 0.0201(19) 0.023(2) 0.0221(17) -0.0082(15) -0.0023(14) -0.0063(17)
Cl1 0.0151(13) 0.0172(16) 0.0178(12) -0.0052(11) -0.0041(10) -0.0018(12)
Cl2 0.0212(14) 0.0189(17) 0.0183(12) -0.0059(11) -0.0010(10) -0.0070(13)
Cl3 0.0141(13) 0.0162(16) 0.0224(12) -0.0052(11) -0.0056(10) -0.0026(12)
Cl4 0.0198(14) 0.0172(16) 0.0210(12) -0.0067(11) -0.0055(10) -0.0022(12)

loop_
_atom_type_symbol
_atom_type_description
_atom_type_scat_dispersion_real
_atom_type_scat_dispersion_imag
_atom_type_scat_source
Al Al 0.0645 0.0514 'International Tables Vol C Tables 4.2.6.8 and 6.1.1.4'
Cl Cl 0.1484 0.1585 'International Tables Vol C Tables 4.2.6.8 and 6.1.1.4'
Se Se -0.0929 2.2259 'International Tables Vol C Tables 4.2.6.8 and 6.1.1.4'
Br Br -0.2901 2.4595 'International Tables Vol C Tables 4.2.6.8 and 6.1.1.4'
Bi Bi -4.1077 10.2566 'International Tables Vol C Tables 4.2.6.8 and 6.1.1.4'

loop_
_geom_angle_atom_site_label_1
_geom_angle_atom_site_label_2
_geom_angle_atom_site_label_3
_geom_angle
_geom_angle_site_symmetry_1
_geom_angle_site_symmetry_3
Se1 Bi1 Se1 85.02(4) . 2_665
Se1 Bi1 Se2 86.29(4) . .
Se1 Bi1 Se2 95.01(4) 2_665 .
Se2 Bi2 Se1 93.70(4) 2_675 .
Se2 Bi2 Se2 86.94(4) 2_675 .
Se1 Bi2 Se2 85.88(4) . .
Se2 Bi2 Br2 159.94(3) 2_675 .
Se1 Bi2 Br2 89.91(3) . .
Se2 Bi2 Br2 73.63(3) . .
Se2 Bi2 Br1 89.67(3) 2_675 .
Se1 Bi2 Br1 158.45(3) . .
Se2 Bi2 Br1 73.03(3) . .
Br2 Bi2 Br1 80.071(14) . .
Bi2 Br1 Bi2 180.0 2_775 .
Bi2 Br2 Bi2 180.0 2_765 .
Bi1 Se1 Bi1 94.98(4) . 2_665
Bi1 Se1 Bi2 94.15(4) . .
Bi1 Se1 Bi2 93.68(4) 2_665 .
Bi2 Se2 Bi1 95.00(4) 2_675 .
Bi2 Se2 Bi2 93.06(4) 2_675 .
Bi1 Se2 Bi2 93.64(4) . .
Cl2 Al Cl4 109.0(2) . 2_665
Cl2 Al Cl1 118.4(2) . .
Cl4 Al Cl1 102.79(18) 2_665 .
Cl2 Al Cl3 108.32(19) . .
Cl4 Al Cl3 113.2(2) 2_665 .
Cl1 Al Cl3 105.2(2) . .

loop_
_geom_bond_atom_site_label_1
_geom_bond_atom_site_label_2
_geom_bond_distance
_geom_bond_site_symmetry_2
Bi1 Se1 2.7973(13) .
Bi1 Se1 2.8052(15) 2_665
Bi1 Se2 2.8139(12) .
Bi2 Se2 2.8090(15) 2_675
Bi2 Se1 2.8128(12) .
Bi2 Se2 2.8198(14) .
Bi2 Br2 3.1933(7) .
Bi2 Br1 3.2134(5) .
Br1 Bi2 3.2134(5) 2_775
Br2 Bi2 3.1933(7) 2_765
Se1 Bi1 2.8052(15) 2_665
Se2 Bi2 2.8090(15) 2_675
Al Cl2 2.153(5) .
Al Cl4 2.191(5) 2_665
Al Cl1 2.195(5) .
Al Cl3 2.197(5) .
Cl4 Al 2.191(5) 2_665
